data_7213730
loop_
_publ_author_name
'Zhang, Qi'
'Lu, Liye'
'Dai, Wenjuan'
'Mei, Xuefeng'

_publ_section_title
;
 Polymorphism and isomorphism of Huperzine A solvates: structure,
 properties and form transformation
;
_journal_issue 10
_journal_name_full CrystEngComm
_journal_page_first 1919
_journal_paper_doi 10.1039/c3ce41965g
_journal_volume 16
_journal_year 2014
_chemical_absolute_configuration unk
_chemical_formula_sum 'C18 H25 N2 O'
_chemical_formula_weight 285.40
_chemical_name_common 'Hup A Form S4'
_chemical_name_systematic
;
 ?
;
_space_group_IT_number 4
_symmetry_cell_setting monoclinic
_symmetry_space_group_name_Hall 'P 2yb'
_symmetry_space_group_name_H-M 'P 1 21 1'
_atom_sites_solution_hydrogens geom
_atom_sites_solution_primary direct
_atom_sites_solution_secondary difmap
_audit_creation_method SHELXL-97
_cell_angle_alpha 90.00
_cell_angle_beta 94.054(4)
_cell_angle_gamma 90.00
_cell_formula_units_Z 4
_cell_length_a 8.0666(6)
_cell_length_b 16.2940(12)
_cell_length_c 12.7096(10)
_cell_measurement_reflns_used 6169
_cell_measurement_temperature 100(2)
_cell_measurement_theta_max 54.87
_cell_measurement_theta_min 4.50
_cell_volume 1666.3(2)
_computing_cell_refinement 'Bruker SAINT'
_computing_data_collection 'Bruker APEX2'
_computing_data_reduction 'Bruker SAINT'
_computing_molecular_graphics 'Bruker SHELXTL'
_computing_publication_material 'Bruker SHELXTL'
_computing_structure_refinement 'SHELXL-97 (Sheldrick, 2008)'
_computing_structure_solution 'SHELXS-97 (Sheldrick, 2008)'
_diffrn_ambient_temperature 100(2)
_diffrn_measured_fraction_theta_full 0.987
_diffrn_measured_fraction_theta_max 0.987
_diffrn_measurement_device_type 'Bruker APEX-II CCD'
_diffrn_measurement_method '\f and \w scans'
_diffrn_radiation_monochromator graphite
_diffrn_radiation_source 'fine-focus sealed tube'
_diffrn_radiation_type MoK\a
_diffrn_radiation_wavelength 0.71073
_diffrn_reflns_av_R_equivalents 0.0363
_diffrn_reflns_av_sigmaI/netI 0.0426
_diffrn_reflns_limit_h_max 11
_diffrn_reflns_limit_h_min -11
_diffrn_reflns_limit_k_max 23
_diffrn_reflns_limit_k_min -23
_diffrn_reflns_limit_l_max 17
_diffrn_reflns_limit_l_min -16
_diffrn_reflns_number 18770
_diffrn_reflns_theta_full 30.28
_diffrn_reflns_theta_max 30.28
_diffrn_reflns_theta_min 1.61
_exptl_absorpt_coefficient_mu 0.071
_exptl_absorpt_correction_T_max 0.9819
_exptl_absorpt_correction_T_min 0.9757
_exptl_absorpt_correction_type multi-scan
_exptl_absorpt_process_details sadabs
_exptl_crystal_colour colorless
_exptl_crystal_density_diffrn 1.138
_exptl_crystal_density_method 'not measured'
_exptl_crystal_description column
_exptl_crystal_F_000 620
_exptl_crystal_size_max 0.35
_exptl_crystal_size_mid 0.33
_exptl_crystal_size_min 0.26
_refine_diff_density_max 0.510
_refine_diff_density_min -0.417
_refine_diff_density_rms 0.054
_refine_ls_abs_structure_details 'Flack H D (1983), Acta Cryst. A39, 876-881'
_refine_ls_abs_structure_Flack 1.0(7)
_refine_ls_extinction_coef 0.0043(5)
_refine_ls_extinction_expression Fc^*^=kFc[1+0.001xFc^2^\l^3^/sin(2\q)]^-1/4^
_refine_ls_extinction_method none
_refine_ls_goodness_of_fit_ref 1.042
_refine_ls_hydrogen_treatment mixed
_refine_ls_matrix_type full
_refine_ls_number_parameters 399
_refine_ls_number_reflns 9542
_refine_ls_number_restraints 1
_refine_ls_restrained_S_all 1.042
_refine_ls_R_factor_all 0.0433
_refine_ls_R_factor_gt 0.0422
_refine_ls_shift/su_max 0.001
_refine_ls_shift/su_mean 0.000
_refine_ls_structure_factor_coef Fsqd
_refine_ls_weighting_details 'calc w=1/[\s^2^(Fo^2^)+(0.0727P)^2^+0.2819P] where P=(Fo^2^+2Fc^2^)/3'
_refine_ls_weighting_scheme calc
_refine_ls_wR_factor_gt 0.1168
_refine_ls_wR_factor_ref 0.1186
_reflns_number_gt 9276
_reflns_number_total 9542
_reflns_threshold_expression >2sigma(I)
_cod_data_source_file c3ce41965g.txt
_cod_data_source_block S2.CIF
_cod_original_sg_symbol_H-M P21
_cod_database_code 7213730

loop_
_symmetry_equiv_pos_as_xyz
'x, y, z'
'-x, y+1/2, -z'

loop_
_atom_site_label
_atom_site_type_symbol
_atom_site_fract_x
_atom_site_fract_y
_atom_site_fract_z
_atom_site_U_iso_or_equiv
_atom_site_adp_type
_atom_site_occupancy
_atom_site_symmetry_multiplicity
_atom_site_calc_flag
_atom_site_refinement_flags
_atom_site_disorder_assembly
_atom_site_disorder_group
C15 C 0.6789(2) 0.50871(15) 0.70988(15) 0.0462(4) Uani 1 1 d . A 1
H1 H 0.7575 0.4735 0.6756 0.069 Uiso 1 1 calc R A 1
H5 H 0.7276 0.5634 0.7214 0.069 Uiso 1 1 calc R A 1
H6 H 0.5757 0.5133 0.6647 0.069 Uiso 1 1 calc R A 1
C14 C 0.64201(17) 0.47206(9) 0.81368(12) 0.0273(3) Uani 1 1 d . A 1
H7 H 0.7292 0.4741 0.8679 0.033 Uiso 1 1 calc R A 1
C12 C 0.50132(15) 0.43691(7) 0.83879(9) 0.0169(2) Uani 1 1 d . A 1
C10 C 0.34630(15) 0.42581(7) 0.76621(9) 0.0165(2) Uani 1 1 d . A 1
H9 H 0.3599 0.4566 0.6993 0.020 Uiso 1 1 calc R A 1
C11 C 0.32518(16) 0.33394(7) 0.74045(9) 0.0183(2) Uani 1 1 d . A 1
H14 H 0.2122 0.3240 0.7073 0.022 Uiso 1 1 calc R A 1
H13 H 0.4064 0.3175 0.6895 0.022 Uiso 1 1 calc R A 1
C5 C 0.35129(14) 0.28298(7) 0.83877(9) 0.0151(2) Uani 1 1 d . A 1
N1 N 0.30418(13) 0.20244(6) 0.82881(8) 0.01597(18) Uani 1 1 d . A 1
H1A H 0.2608 0.1863 0.7668 0.019 Uiso 1 1 calc R A 1
C1 C 0.31907(14) 0.14467(7) 0.90780(9) 0.0157(2) Uani 1 1 d . A 1
O1 O 0.27075(12) 0.07202(5) 0.88893(7) 0.01992(17) Uani 1 1 d . A 1
C13 C 0.05360(18) 0.51633(10) 0.96811(12) 0.0296(3) Uani 1 1 d . A 1
H4 H -0.0296 0.5322 0.9119 0.044 Uiso 1 1 calc R A 1
H20 H 0.0930 0.5653 1.0070 0.044 Uiso 1 1 calc R A 1
H3 H 0.0035 0.4782 1.0164 0.044 Uiso 1 1 calc R A 1
C8 C 0.19732(15) 0.47524(7) 0.92066(10) 0.0185(2) Uani 1 1 d . A 1
C7 C 0.34345(15) 0.45450(7) 0.99619(9) 0.0180(2) Uani 1 1 d . A 1
H19 H 0.3027 0.4250 1.0573 0.022 Uiso 1 1 calc R A 1
H18 H 0.3956 0.5062 1.0227 0.022 Uiso 1 1 calc R A 1
C6 C 0.47698(15) 0.40139(7) 0.94770(9) 0.0158(2) Uani 1 1 d . A 1
C9 C 0.19799(15) 0.45988(7) 0.81784(10) 0.0184(2) Uani 1 1 d . A 1
H8 H 0.0997 0.4710 0.7745 0.022 Uiso 1 1 calc R A 1
C2 C 0.38978(16) 0.17410(7) 1.00708(9) 0.0180(2) Uani 1 1 d . A 1
H11 H 0.4042 0.1377 1.0654 0.022 Uiso 1 1 calc R A 1
C3 C 0.43694(15) 0.25473(7) 1.01844(9) 0.0174(2) Uani 1 1 d . A 1
H10 H 0.4830 0.2730 1.0852 0.021 Uiso 1 1 calc R A 1
C4 C 0.41927(14) 0.31208(7) 0.93369(9) 0.01518(19) Uani 1 1 d . A 1
N2 N 0.62229(14) 0.40222(7) 1.02355(9) 0.0215(2) Uani 1 1 d . A 1
O2 O 1.15621(13) 1.15703(5) 0.63849(7) 0.02269(19) Uani 1 1 d . B 1
C16 C 1.11495(15) 1.08402(7) 0.61557(9) 0.0169(2) Uani 1 1 d . B 1
N3 N 1.12658(13) 1.02412(6) 0.69194(8) 0.01561(18) Uani 1 1 d . B 1
H27 H 1.1626 1.0389 0.7561 0.019 Uiso 1 1 calc R B 1
C20 C 1.08629(14) 0.94320(6) 0.67553(9) 0.01437(19) Uani 1 1 d . B 1
C26 C 1.10611(16) 0.88814(7) 0.77010(9) 0.0181(2) Uani 1 1 d . B 1
H28 H 1.0594 0.9154 0.8310 0.022 Uiso 1 1 calc R B 1
H29 H 1.2257 0.8780 0.7883 0.022 Uiso 1 1 calc R B 1
C25 C 1.01633(16) 0.80561(7) 0.74780(9) 0.0200(2) Uani 1 1 d . B 1
H39 H 1.0529 0.7651 0.8038 0.024 Uiso 1 1 calc R B 1
C24 C 0.82961(17) 0.81724(9) 0.74655(10) 0.0247(2) Uani 1 1 d . B 1
H24 H 0.7811 0.8207 0.8124 0.030 Uiso 1 1 calc R B 1
C23 C 0.72926(16) 0.82289(8) 0.65890(11) 0.0247(2) Uani 1 1 d . B 1
C28 C 0.54481(19) 0.83543(13) 0.66074(16) 0.0404(4) Uani 1 1 d . B 1
H40 H 0.5143 0.8369 0.7340 0.061 Uiso 1 1 calc R B 1
H22 H 0.4863 0.7901 0.6234 0.061 Uiso 1 1 calc R B 1
H23 H 0.5136 0.8874 0.6260 0.061 Uiso 1 1 calc R B 1
C27 C 1.06485(15) 0.77507(7) 0.64250(9) 0.0172(2) Uani 1 1 d . B 1
C21 C 0.98533(14) 0.82722(7) 0.55289(9) 0.01513(19) Uani 1 1 d . B 1
C19 C 1.02970(14) 0.91703(6) 0.57647(9) 0.01420(19) Uani 1 1 d . B 1
C17 C 1.05334(16) 1.05743(7) 0.51294(9) 0.0186(2) Uani 1 1 d . B 1
H26 H 1.0410 1.0958 0.4567 0.022 Uiso 1 1 calc R B 1
C18 C 1.01217(15) 0.97690(7) 0.49563(9) 0.0166(2) Uani 1 1 d . B 1
H25 H 0.9704 0.9606 0.4271 0.020 Uiso 1 1 calc R B 1
N4 N 1.03359(14) 0.80816(6) 0.44692(8) 0.01955(19) Uani 1 1 d . B 1
C22 C 0.79476(15) 0.81653(8) 0.55145(10) 0.0207(2) Uani 1 1 d . B 1
H34 H 0.7407 0.8590 0.5051 0.025 Uiso 1 1 calc R B 1
H33 H 0.7643 0.7622 0.5209 0.025 Uiso 1 1 calc R B 1
C29 C 1.17094(17) 0.71360(7) 0.62833(11) 0.0222(2) Uani 1 1 d . B 1
H35 H 1.1943 0.7020 0.5576 0.027 Uiso 1 1 calc R B 1
C30 C 1.2572(2) 0.66092(9) 0.71279(14) 0.0348(3) Uani 1 1 d . B 1
H37 H 1.2154 0.6745 0.7812 0.052 Uiso 1 1 calc R B 1
H36 H 1.3772 0.6711 0.7154 0.052 Uiso 1 1 calc R B 1
H38 H 1.2352 0.6029 0.6968 0.052 Uiso 1 1 calc R B 1
C1S C 0.9249(2) 0.25437(11) 0.93946(13) 0.0350(3) Uani 1 1 d . C 1
H41 H 0.8362 0.2505 0.9881 0.052 Uiso 1 1 calc R C 1
H47 H 0.9824 0.3070 0.9497 0.052 Uiso 1 1 calc R C 1
H48 H 1.0041 0.2094 0.9534 0.052 Uiso 1 1 calc R C 1
C2S C 0.8501(2) 0.24844(9) 0.82649(12) 0.0306(3) Uani 1 1 d . C 1
H50 H 0.7639 0.2913 0.8143 0.037 Uiso 1 1 calc R C 1
H49 H 0.9379 0.2587 0.7774 0.037 Uiso 1 1 calc R C 1
C3S C 0.77368(18) 0.16513(9) 0.80369(11) 0.0252(2) Uani 1 1 d . C 1
H51 H 0.8611 0.1228 0.8152 0.030 Uiso 1 1 calc R C 1
H52 H 0.6886 0.1547 0.8545 0.030 Uiso 1 1 calc R C 1
C4S C 0.6953(2) 0.15624(10) 0.69489(14) 0.0234(4) Uani 0.800(6) 1 d P C 1
H53 H 0.7813 0.1652 0.6442 0.028 Uiso 1 1 calc R C 1
H46 H 0.6104 0.1997 0.6828 0.028 Uiso 1 1 calc R C 1
C5S C 0.6136(3) 0.07320(12) 0.67172(16) 0.0438(4) Uani 1 1 d . . .
H45 H 0.5231 0.0649 0.7194 0.053 Uiso 1 1 calc R C 1
H44 H 0.6966 0.0291 0.6858 0.053 Uiso 1 1 calc R C 1
C6S C 0.5409(3) 0.06728(17) 0.55453(18) 0.0570(5) Uani 1 1 d . C .
H54 H 0.4686 0.1146 0.5380 0.085 Uiso 1 1 calc R . .
H42 H 0.4764 0.0165 0.5447 0.085 Uiso 1 1 calc R . .
H43 H 0.6321 0.0670 0.5076 0.085 Uiso 1 1 calc R . .
H1' H 0.9925 0.7588 0.4241 0.024(4) Uiso 1 1 d R . .
H2' H 1.1463 0.8056 0.4441 0.017(4) Uiso 1 1 d R . .
H3' H 0.6601 0.4552 1.0343 0.033(5) Uiso 1 1 d R . .
H4' H 0.7179 0.3739 0.9948 0.044(6) Uiso 1 1 d R . .
C4S' C 0.6662(8) 0.2094(4) 0.6454(5) 0.0218(17) Uani 0.200(6) 1 d P C 2

loop_
_atom_site_aniso_label
_atom_site_aniso_U_11
_atom_site_aniso_U_22
_atom_site_aniso_U_33
_atom_site_aniso_U_23
_atom_site_aniso_U_13
_atom_site_aniso_U_12
C15 0.0362(8) 0.0649(12) 0.0381(9) 0.0173(9) 0.0075(7) -0.0160(8)
C14 0.0237(6) 0.0306(7) 0.0274(6) 0.0040(5) -0.0003(5) -0.0058(5)
C12 0.0212(5) 0.0129(4) 0.0160(5) -0.0007(4) -0.0024(4) -0.0013(4)
C10 0.0231(5) 0.0124(4) 0.0132(5) 0.0012(4) -0.0038(4) -0.0017(4)
C11 0.0285(6) 0.0124(5) 0.0128(5) 0.0017(4) -0.0064(4) -0.0007(4)
C5 0.0205(5) 0.0108(4) 0.0132(5) 0.0000(4) -0.0042(4) -0.0010(4)
N1 0.0233(5) 0.0108(4) 0.0129(4) -0.0005(3) -0.0051(3) -0.0012(3)
C1 0.0201(5) 0.0112(4) 0.0151(5) -0.0001(4) -0.0039(4) 0.0001(4)
O1 0.0297(4) 0.0111(4) 0.0178(4) 0.0008(3) -0.0062(3) -0.0028(3)
C13 0.0240(6) 0.0330(7) 0.0315(7) -0.0068(6) 0.0008(5) 0.0027(5)
C8 0.0195(5) 0.0146(5) 0.0212(5) 0.0001(4) -0.0014(4) -0.0023(4)
C7 0.0243(5) 0.0146(5) 0.0146(5) -0.0021(4) -0.0027(4) -0.0009(4)
C6 0.0204(5) 0.0117(4) 0.0142(5) -0.0008(4) -0.0059(4) -0.0010(4)
C9 0.0187(5) 0.0144(5) 0.0213(5) 0.0019(4) -0.0050(4) -0.0012(4)
C2 0.0259(6) 0.0139(5) 0.0131(5) 0.0014(4) -0.0052(4) -0.0007(4)
C3 0.0253(5) 0.0136(5) 0.0124(5) -0.0001(4) -0.0057(4) -0.0004(4)
C4 0.0200(5) 0.0113(4) 0.0134(5) -0.0006(4) -0.0048(4) -0.0005(4)
N2 0.0260(5) 0.0151(4) 0.0214(5) -0.0026(4) -0.0119(4) -0.0012(4)
O2 0.0359(5) 0.0111(4) 0.0195(4) 0.0001(3) -0.0094(4) -0.0019(3)
C16 0.0221(5) 0.0116(5) 0.0160(5) -0.0005(4) -0.0051(4) 0.0013(4)
N3 0.0221(4) 0.0109(4) 0.0129(4) -0.0016(3) -0.0052(3) -0.0004(3)
C20 0.0188(5) 0.0109(4) 0.0128(5) -0.0005(4) -0.0036(4) 0.0001(4)
C26 0.0282(6) 0.0134(5) 0.0117(5) 0.0011(4) -0.0047(4) -0.0022(4)
C25 0.0306(6) 0.0152(5) 0.0136(5) 0.0020(4) -0.0024(4) -0.0032(4)
C24 0.0308(6) 0.0237(6) 0.0202(5) 0.0004(5) 0.0060(5) -0.0071(5)
C23 0.0233(5) 0.0238(6) 0.0271(6) -0.0003(5) 0.0031(5) -0.0058(5)
C28 0.0227(6) 0.0517(10) 0.0474(9) 0.0059(8) 0.0067(6) -0.0046(6)
C27 0.0239(5) 0.0108(4) 0.0159(5) 0.0004(4) -0.0049(4) -0.0039(4)
C21 0.0202(5) 0.0121(4) 0.0123(4) -0.0014(3) -0.0038(4) -0.0016(4)
C19 0.0185(5) 0.0115(4) 0.0121(4) -0.0008(3) -0.0030(4) -0.0005(3)
C17 0.0278(6) 0.0132(5) 0.0140(5) 0.0015(4) -0.0056(4) 0.0004(4)
C18 0.0233(5) 0.0137(5) 0.0121(4) -0.0011(4) -0.0039(4) 0.0003(4)
N4 0.0297(5) 0.0149(4) 0.0136(4) -0.0043(3) -0.0014(4) -0.0009(4)
C22 0.0212(5) 0.0193(5) 0.0206(5) -0.0014(4) -0.0039(4) -0.0040(4)
C29 0.0276(6) 0.0131(5) 0.0250(6) 0.0013(4) -0.0044(5) -0.0012(4)
C30 0.0435(8) 0.0200(6) 0.0392(8) 0.0090(6) -0.0079(6) 0.0064(5)
C1S 0.0346(8) 0.0342(8) 0.0362(8) -0.0018(6) 0.0029(6) 0.0059(6)
C2S 0.0337(7) 0.0256(6) 0.0328(7) 0.0023(5) 0.0043(6) 0.0016(5)
C3S 0.0300(6) 0.0222(6) 0.0235(6) 0.0026(5) 0.0028(5) 0.0023(5)
C4S 0.0213(8) 0.0213(8) 0.0271(8) 0.0020(6) -0.0007(6) 0.0026(5)
C5S 0.0440(9) 0.0368(9) 0.0505(10) -0.0011(8) 0.0022(8) -0.0067(7)
C6S 0.0591(13) 0.0607(13) 0.0498(11) 0.0006(10) -0.0055(9) -0.0089(11)
C4S' 0.022(3) 0.028(3) 0.016(3) 0.009(2) 0.005(2) -0.007(2)

loop_
_atom_type_symbol
_atom_type_description
_atom_type_scat_dispersion_real
_atom_type_scat_dispersion_imag
_atom_type_scat_source
C C 0.0033 0.0016 'International Tables Vol C Tables 4.2.6.8 and 6.1.1.4'
H H 0.0000 0.0000 'International Tables Vol C Tables 4.2.6.8 and 6.1.1.4'
N N 0.0061 0.0033 'International Tables Vol C Tables 4.2.6.8 and 6.1.1.4'
O O 0.0106 0.0060 'International Tables Vol C Tables 4.2.6.8 and 6.1.1.4'

loop_
_geom_angle_atom_site_label_1
_geom_angle_atom_site_label_2
_geom_angle_atom_site_label_3
_geom_angle
C12 C14 C15 127.54(13)
C12 C14 H7 116.2
C15 C14 H7 116.2
C14 C12 C10 126.04(11)
C14 C12 C6 123.21(11)
C10 C12 C6 110.75(10)
C9 C10 C12 109.72(9)
C9 C10 C11 111.76(10)
C12 C10 C11 108.70(9)
C9 C10 H9 108.9
C12 C10 H9 108.9
C11 C10 H9 108.9
C5 C11 C10 110.71(9)
C5 C11 H14 109.5
C10 C11 H14 109.5
C5 C11 H13 109.5
C10 C11 H13 109.5
H14 C11 H13 108.1
N1 C5 C4 120.18(10)
N1 C5 C11 115.53(9)
C4 C5 C11 124.28(10)
C5 N1 C1 125.38(10)
C5 N1 H1A 117.3
C1 N1 H1A 117.3
O1 C1 N1 119.52(10)
O1 C1 C2 125.43(11)
N1 C1 C2 115.05(10)
C9 C8 C13 122.35(12)
C9 C8 C7 121.78(11)
C13 C8 C7 115.85(11)
C8 C7 C6 114.11(10)
C8 C7 H19 108.7
C6 C7 H19 108.7
C8 C7 H18 108.7
C6 C7 H18 108.7
H19 C7 H18 107.6
N2 C6 C12 116.45(10)
N2 C6 C4 107.90(9)
C12 C6 C4 108.17(9)
N2 C6 C7 106.30(9)
C12 C6 C7 106.72(9)
C4 C6 C7 111.31(10)
C8 C9 C10 123.65(11)
C8 C9 H8 118.2
C10 C9 H8 118.2
C3 C2 C1 120.26(10)
C3 C2 H11 119.9
C1 C2 H11 119.9
C2 C3 C4 122.40(10)
C2 C3 H10 118.8
C4 C3 H10 118.8
C5 C4 C3 116.72(10)
C5 C4 C6 121.89(10)
C3 C4 C6 121.38(9)
H3' N2 H4' 103.5
O2 C16 N3 120.12(10)
O2 C16 C17 124.36(10)
N3 C16 C17 115.52(10)
C20 N3 C16 124.89(10)
C20 N3 H27 117.6
C16 N3 H27 117.6
N3 C20 C19 119.81(10)
N3 C20 C26 116.30(9)
C19 C20 C26 123.88(10)
C20 C26 C25 110.61(9)
C20 C26 H28 109.5
C25 C26 H28 109.5
C20 C26 H29 109.5
C25 C26 H29 109.5
H28 C26 H29 108.1
C27 C25 C24 110.63(10)
C27 C25 C26 107.64(10)
C24 C25 C26 110.22(10)
C27 C25 H39 109.4
C24 C25 H39 109.4
C26 C25 H39 109.4
C23 C24 C25 124.13(12)
C23 C24 H24 117.9
C25 C24 H24 117.9
C24 C23 C22 121.54(12)
C24 C23 C28 122.64(14)
C22 C23 C28 115.82(13)
C29 C27 C25 125.19(11)
C29 C27 C21 123.76(11)
C25 C27 C21 110.95(10)
N4 C21 C27 116.38(10)
N4 C21 C19 108.04(9)
C27 C21 C19 107.82(8)
N4 C21 C22 107.13(9)
C27 C21 C22 108.15(9)
C19 C21 C22 109.18(9)
C20 C19 C18 117.37(10)
C20 C19 C21 122.22(9)
C18 C19 C21 120.42(9)
C18 C17 C16 120.16(10)
C18 C17 H26 119.9
C16 C17 H26 119.9
C17 C18 C19 122.23(10)
C17 C18 H25 118.9
C19 C18 H25 118.9
H1' N4 H2' 106.8
C23 C22 C21 113.25(10)
C23 C22 H34 108.9
C21 C22 H34 108.9
C23 C22 H33 108.9
C21 C22 H33 108.9
H34 C22 H33 107.7
C27 C29 C30 126.76(13)
C27 C29 H35 116.6
C30 C29 H35 116.6
C3S C2S C1S 111.56(13)
C3S C2S H50 109.3
C1S C2S H50 109.3
C3S C2S H49 109.3
C1S C2S H49 109.3
H50 C2S H49 108.0
C4S C3S C2S 114.02(12)
C4S C3S H51 108.7
C2S C3S H51 108.7
C4S C3S H52 108.7
C2S C3S H52 108.7
H51 C3S H52 107.6
C3S C4S C5S 114.57(14)
C3S C4S H53 108.6
C5S C4S H53 108.6
C3S C4S H46 108.6
C5S C4S H46 108.6
H53 C4S H46 107.6
C4S C5S C6S 111.50(17)
C4S C5S H45 109.3
C6S C5S H45 109.3
C4S C5S H44 109.3
C6S C5S H44 109.3
H45 C5S H44 108.0
C5S C6S H54 109.5
C5S C6S H42 109.5
H54 C6S H42 109.5
C5S C6S H43 109.5
H54 C6S H43 109.5
H42 C6S H43 109.5

loop_
_geom_bond_atom_site_label_1
_geom_bond_atom_site_label_2
_geom_bond_distance
C15 C14 1.497(2)
C15 H1 0.9800
C15 H5 0.9800
C15 H6 0.9800
C14 C12 1.3301(17)
C14 H7 0.9500
C12 C10 1.5114(16)
C12 C6 1.5258(16)
C10 C9 1.5104(17)
C10 C11 1.5392(16)
C10 H9 1.0000
C11 C5 1.5027(15)
C11 H14 0.9900
C11 H13 0.9900
C5 N1 1.3696(14)
C5 C4 1.3738(15)
N1 C1 1.3751(15)
N1 H1A 0.8800
C1 O1 1.2639(14)
C1 C2 1.4303(15)
C13 C8 1.5016(18)
C13 H4 0.9800
C13 H20 0.9800
C13 H3 0.9800
C8 C9 1.3309(17)
C8 C7 1.5051(16)
C7 C6 1.5436(17)
C7 H19 0.9900
C7 H18 0.9900
C6 N2 1.4641(14)
C6 C4 1.5344(16)
C9 H8 0.9500
C2 C3 1.3724(16)
C2 H11 0.9500
C3 C4 1.4255(16)
C3 H10 0.9500
N2 H3' 0.9225
N2 H4' 0.9904
O2 C16 1.2637(14)
C16 N3 1.3749(14)
C16 C17 1.4299(16)
N3 C20 1.3704(14)
N3 H27 0.8800
C20 C19 1.3763(14)
C20 C26 1.4994(15)
C26 C25 1.5440(16)
C26 H28 0.9900
C26 H29 0.9900
C25 C27 1.5053(17)
C25 C24 1.5170(19)
C25 H39 1.0000
C24 C23 1.333(2)
C24 H24 0.9500
C23 C22 1.5023(18)
C23 C28 1.504(2)
C28 H40 0.9800
C28 H22 0.9800
C28 H23 0.9800
C27 C29 1.3378(17)
C27 C21 1.5255(16)
C21 N4 1.4616(14)
C21 C19 1.5311(15)
C21 C22 1.5459(16)
C19 C18 1.4167(15)
C17 C18 1.3675(16)
C17 H26 0.9500
C18 H25 0.9500
N4 H1' 0.9101
N4 H2' 0.9132
C22 H34 0.9900
C22 H33 0.9900
C29 C30 1.5059(19)
C29 H35 0.9500
C30 H37 0.9800
C30 H36 0.9800
C30 H38 0.9800
C1S C2S 1.521(2)
C1S H41 0.9800
C1S H47 0.9800
C1S H48 0.9800
C2S C3S 1.511(2)
C2S H50 0.9900
C2S H49 0.9900
C3S C4S 1.486(2)
C3S H51 0.9900
C3S H52 0.9900
C4S C5S 1.525(2)
C4S H53 0.9900
C4S H46 0.9900
C5S C6S 1.565(3)
C5S H45 0.9900
C5S H44 0.9900
C6S H54 0.9800
C6S H42 0.9800
C6S H43 0.9800

loop_
_geom_torsion_atom_site_label_1
_geom_torsion_atom_site_label_2
_geom_torsion_atom_site_label_3
_geom_torsion_atom_site_label_4
_geom_torsion
C15 C14 C12 C10 0.5(3)
C15 C14 C12 C6 -179.95(17)
C14 C12 C10 C9 -127.46(14)
C6 C12 C10 C9 52.90(12)
C14 C12 C10 C11 110.05(14)
C6 C12 C10 C11 -69.59(12)
C9 C10 C11 C5 -75.29(12)
C12 C10 C11 C5 45.95(13)
C10 C11 C5 N1 167.78(10)
C10 C11 C5 C4 -13.04(17)
C4 C5 N1 C1 -0.24(18)
C11 C5 N1 C1 178.97(11)
C5 N1 C1 O1 179.90(11)
C5 N1 C1 C2 0.19(17)
C9 C8 C7 C6 -10.11(16)
C13 C8 C7 C6 171.56(11)
C14 C12 C6 N2 -4.31(17)
C10 C12 C6 N2 175.34(10)
C14 C12 C6 C4 -125.95(13)
C10 C12 C6 C4 53.70(12)
C14 C12 C6 C7 114.18(14)
C10 C12 C6 C7 -66.18(11)
C8 C7 C6 N2 168.24(10)
C8 C7 C6 C12 43.31(12)
C8 C7 C6 C4 -74.52(12)
C13 C8 C9 C10 174.21(12)
C7 C8 C9 C10 -4.01(18)
C12 C10 C9 C8 -17.33(16)
C11 C10 C9 C8 103.33(13)
O1 C1 C2 C3 -179.59(12)
N1 C1 C2 C3 0.11(17)
C1 C2 C3 C4 -0.35(19)
N1 C5 C4 C3 -0.01(17)
C11 C5 C4 C3 -179.15(11)
N1 C5 C4 C6 178.74(10)
C11 C5 C4 C6 -0.40(18)
C2 C3 C4 C5 0.30(18)
C2 C3 C4 C6 -178.46(11)
N2 C6 C4 C5 -146.05(11)
C12 C6 C4 C5 -19.28(15)
C7 C6 C4 C5 97.67(13)
N2 C6 C4 C3 32.63(15)
C12 C6 C4 C3 159.41(11)
C7 C6 C4 C3 -83.64(13)
O2 C16 N3 C20 -179.55(11)
C17 C16 N3 C20 0.97(17)
C16 N3 C20 C19 0.12(18)
C16 N3 C20 C26 -179.25(11)
N3 C20 C26 C25 165.67(10)
C19 C20 C26 C25 -13.67(16)
C20 C26 C25 C27 47.57(13)
C20 C26 C25 C24 -73.17(12)
C27 C25 C24 C23 -17.91(17)
C26 C25 C24 C23 101.02(15)
C25 C24 C23 C22 1.1(2)
C25 C24 C23 C28 -179.25(14)
C24 C25 C27 C29 -134.19(13)
C26 C25 C27 C29 105.33(14)
C24 C25 C27 C21 49.46(13)
C26 C25 C27 C21 -71.02(12)
C29 C27 C21 N4 -1.32(17)
C25 C27 C21 N4 175.10(10)
C29 C27 C21 C19 -122.81(12)
C25 C27 C21 C19 53.60(12)
C29 C27 C21 C22 119.25(13)
C25 C27 C21 C22 -64.33(12)
N3 C20 C19 C18 -1.45(16)
C26 C20 C19 C18 177.87(11)
N3 C20 C19 C21 179.03(10)
C26 C20 C19 C21 -1.65(17)
N4 C21 C19 C20 -144.02(11)
C27 C21 C19 C20 -17.48(14)
C22 C21 C19 C20 99.79(12)
N4 C21 C19 C18 36.47(14)
C27 C21 C19 C18 163.02(11)
C22 C21 C19 C18 -79.71(13)
O2 C16 C17 C18 179.85(12)
N3 C16 C17 C18 -0.70(17)
C16 C17 C18 C19 -0.63(19)
C20 C19 C18 C17 1.72(18)
C21 C19 C18 C17 -178.75(11)
C24 C23 C22 C21 -15.89(18)
C28 C23 C22 C21 164.46(12)
N4 C21 C22 C23 172.15(10)
C27 C21 C22 C23 45.97(13)
C19 C21 C22 C23 -71.09(12)
C25 C27 C29 C30 2.6(2)
C21 C27 C29 C30 178.46(13)
C1S C2S C3S C4S 178.77(13)
C2S C3S C4S C5S -178.43(14)
C3S C4S C5S C6S -177.52(16)
